data_2011833
loop_
_publ_author_name
'Purushothaman, Bhavana'
'Varghese, Babu'
'Bhyrappa, Puttaiah'

_publ_section_title
;
 [5,10,15,20-Tetrakis(2-thienyl)porphyrinato]zinc(II)
;
_journal_issue 3
_journal_name_full 'Acta Crystallographica Section C'
_journal_page_first 252
_journal_page_last 253
_journal_paper_doi 10.1107/S0108270100018552
_journal_volume 57
_journal_year 2001
_chemical_formula_iupac '[Zn (C36 H20 N4 S4)]'
_chemical_formula_sum 'C36 H20 N4 S4 Zn'
_chemical_formula_weight 702.17
_chemical_name_systematic
;
[5,10,15,20-Tetrakis(2-thienyl)porphyrinato]zinc(II)
;
_space_group_IT_number 14
_symmetry_cell_setting monoclinic
_symmetry_space_group_name_Hall '-P 2ybc'
_symmetry_space_group_name_H-M 'P 1 21/c 1'
_audit_creation_method SHELXL97
_cell_angle_alpha 90
_cell_angle_beta 92.704(16)
_cell_angle_gamma 90
_cell_formula_units_Z 2
_cell_length_a 6.6009(11)
_cell_length_b 10.9678(17)
_cell_length_c 20.278(5)
_cell_measurement_reflns_used 25
_cell_measurement_temperature 293(2)
_cell_measurement_theta_max 15
_cell_measurement_theta_min 10
_cell_volume 1466.4(5)
_computing_cell_refinement 'CAD-4 Software'
_computing_data_collection 'CAD-4 Software (Enraf-Nonius, 1989)'
_computing_data_reduction 'MolEN (Fair, 1990)'
_computing_molecular_graphics 'PLATON97 query'
_computing_publication_material SHELXL97
_computing_structure_refinement 'SHELXL97 (Sheldrick, 1997)'
_computing_structure_solution 'SHELXS97 (Sheldrick, 1990)'
_diffrn_ambient_temperature 293(2)
_diffrn_measured_fraction_theta_full .907
_diffrn_measured_fraction_theta_max .907
_diffrn_measurement_device_type 'Enraf-Nonius CAD4'
_diffrn_measurement_method \w/2\q
_diffrn_radiation_monochromator graphite
_diffrn_radiation_source 'fine-focus sealed tube'
_diffrn_radiation_type MoK\a
_diffrn_radiation_wavelength .71073
_diffrn_reflns_av_R_equivalents .037
_diffrn_reflns_av_sigmaI/netI .023
_diffrn_reflns_limit_h_max 7
_diffrn_reflns_limit_h_min 0
_diffrn_reflns_limit_k_max 13
_diffrn_reflns_limit_k_min 0
_diffrn_reflns_limit_l_max 24
_diffrn_reflns_limit_l_min -24
_diffrn_reflns_number 2879
_diffrn_reflns_theta_full 25.60
_diffrn_reflns_theta_max 25.60
_diffrn_reflns_theta_min 2.11
_diffrn_standards_decay_% 0
_diffrn_standards_interval_time 60
_diffrn_standards_number 2
_exptl_absorpt_coefficient_mu 1.158
_exptl_absorpt_correction_T_max .86
_exptl_absorpt_correction_T_min .75
_exptl_absorpt_correction_type '\y scan'
_exptl_absorpt_process_details '(North et al., 1968)'
_exptl_crystal_colour black
_exptl_crystal_density_diffrn 1.590
_exptl_crystal_density_method 'not measured'
_exptl_crystal_description plate
_exptl_crystal_F_000 716
_exptl_crystal_size_max .2
_exptl_crystal_size_mid .2
_exptl_crystal_size_min .1
_refine_diff_density_max .44
_refine_diff_density_min -.40
_refine_ls_extinction_method none
_refine_ls_goodness_of_fit_ref 1.151
_refine_ls_hydrogen_treatment constr
_refine_ls_matrix_type full
_refine_ls_number_parameters 239
_refine_ls_number_reflns 2637
_refine_ls_number_restraints 8
_refine_ls_restrained_S_all 1.149
_refine_ls_R_factor_all .055
_refine_ls_R_factor_gt .040
_refine_ls_shift/su_max .005
_refine_ls_shift/su_mean .000
_refine_ls_structure_factor_coef Fsqd
_refine_ls_weighting_details 'calc w = 1/[\s^2^(Fo^2^)+(0.0438P)^2^+2.6353P] where P = (Fo^2^+2Fc^2^)/3'
_refine_ls_weighting_scheme calc
_refine_ls_wR_factor_ref .121
_reflns_number_gt 2163
_reflns_number_total 2637
_reflns_threshold_expression I>2\s(I)
_cod_data_source_file vj1107.cif
_cod_data_source_block I
_cod_original_sg_symbol_H-M 'P 21/c'
_cod_database_code 2011833
_cod_database_fobs_code 2011833

loop_
_symmetry_equiv_pos_as_xyz
'x, y, z'
'-x, y+1/2, -z+1/2'
'-x, -y, -z'
'x, -y-1/2, z-1/2'

loop_
_atom_site_label
_atom_site_fract_x
_atom_site_fract_y
_atom_site_fract_z
_atom_site_U_iso_or_equiv
_atom_site_adp_type
_atom_site_calc_flag
_atom_site_refinement_flags
_atom_site_occupancy
_atom_site_disorder_assembly
_atom_site_disorder_group
_atom_site_type_symbol
Zn 0.5 0.5 0 .03316(19) Uani d S 1 . . Zn
S1 0.5960(9) 0.8250(7) .2303(3) .0565(11) Uani d P .615(5) . . S
S1' 0.250(2) 0.9269(11) .1579(6) .056(2) Uani d P .386(5) . . S
S2 -0.0579(4) 0.2251(3) .16214(13) .0564(6) Uani d P .719(6) . . S
S2' -0.2896(13) 0.2522(12) .0532(6) .080(4) Uani d P .281(6) . . S
N1 0.3080(4) 0.5291(3) .07163(13) .0324(6) Uani d . 1 . . N
N2 0.6625(4) 0.6516(3) .02761(14) .0324(6) Uani d . 1 . . N
C1 0.1453(5) 0.4585(3) .08613(17) .0349(8) Uani d . 1 . . C
C2 0.0372(6) 0.5163(4) .13648(19) .0436(9) Uani d . 1 . . C
H2 -0.0805 0.4878 .1547 .052 Uiso calc R 1 . . H
C3 0.1360(6) 0.6190(3) .15267(18) .0406(9) Uani d . 1 . . C
H3 0.0996 0.6750 .1844 .049 Uiso calc R 1 . . H
C4 0.3072(5) 0.6276(3) .11260(17) .0342(8) Uani d . 1 . . C
C5 0.4525(5) 0.7211(3) .11547(16) .0340(8) Uani d . 1 . . C
C6 0.4296(5) 0.8162(3) .16527(18) .0373(8) Uani d . 1 . . C
C7 0.279(5) 0.903(3) .1713(13) .052(6) Uani d P .614(6) . . C
C7' 0.536(5) 0.818(4) .2225(19) .056(8) Uani d P .386(6) . . C
C8 0.3097(8) 0.9800(4) .2284(2) .0604(12) Uani d . 1 . . C
C9 0.4658(8) 0.9354(5) .2630(2) .0615(13) Uani d . 1 . . C
C10 0.6131(5) 0.7326(3) .07504(17) .0346(8) Uani d . 1 . . C
C11 0.7439(6) 0.8373(4) .0726(2) .0451(9) Uani d . 1 . . C
H11 0.7422 0.9049 .1003 .054 Uiso calc R 1 . . H
C12 0.8668(6) 0.8200(4) .0240(2) .0456(9) Uani d . 1 . . C
H12 0.9669 0.8730 .0107 .055 Uiso calc R 1 . . H
C13 0.8159(5) 0.7035(3) -.00424(17) .0350(8) Uani d . 1 . . C
C14 0.0912(5) 0.3470(3) .05731(17) .0350(8) Uani d . 1 . . C
C15 -0.0724(6) 0.2758(3) .08605(18) .0378(8) Uani d . 1 . . C
C16 -0.256(2) 0.2399(14) .0557(7) .045(3) Uiso d P .719(6) . . C
C16' -0.026(5) 0.204(3) .1462(16) .074(13) Uiso d P .281(6) . . C
C17 -0.3764(7) 0.1705(5) .1016(3) .0707(14) Uani d . 1 . . C
C18 -0.2752(9) 0.1552(5) .1570(3) .0724(15) Uani d . 1 . . C

loop_
_atom_site_aniso_label
_atom_site_aniso_U_11
_atom_site_aniso_U_22
_atom_site_aniso_U_33
_atom_site_aniso_U_12
_atom_site_aniso_U_13
_atom_site_aniso_U_23
Zn .0319(3) .0352(3) .0325(3) -.0051(2) .0031(2) -.0070(2)
S1 .065(3) .0603(18) .0423(15) -.0068(18) -.0166(17) -.0095(13)
S1' .061(4) .047(4) .061(5) .007(3) .005(4) -.016(4)
S2 .0664(13) .0633(13) .0393(11) -.0168(11) .0004(10) .0099(10)
S2' .036(4) .101(6) .101(5) -.020(4) -.011(3) .032(4)
N1 .0326(15) .0340(16) .0307(14) -.0036(12) .0007(12) -.0016(12)
N2 .0296(14) .0338(16) .0338(15) -.0024(12) .0001(11) -.0066(12)
C1 .0350(18) .0355(18) .0343(18) -.0019(15) .0039(14) .0005(15)
C2 .044(2) .044(2) .044(2) -.0048(17) .0152(16) -.0052(17)
C3 .047(2) .038(2) .0371(19) -.0017(16) .0115(16) -.0076(16)
C4 .0384(19) .0310(18) .0330(18) .0012(14) .0009(14) -.0033(14)
C5 .0386(19) .0321(18) .0308(17) .0014(15) -.0027(14) -.0027(14)
C6 .040(2) .036(2) .0360(19) -.0029(16) .0012(15) -.0061(15)
C7 .055(11) .054(13) .046(8) -.005(8) -.002(6) -.001(6)
C7' .063(19) .051(9) .053(15) -.001(13) -.007(12) -.032(9)
C8 .077(3) .051(3) .055(3) -.007(2) .027(2) -.011(2)
C9 .083(3) .059(3) .044(2) -.021(3) .012(2) -.013(2)
C10 .0352(18) .0336(19) .0347(18) -.0027(15) -.0013(14) -.0066(14)
C11 .044(2) .038(2) .054(2) -.0081(17) .0065(18) -.0158(18)
C12 .043(2) .039(2) .055(2) -.0129(17) .0089(18) -.0115(18)
C13 .0304(18) .0372(19) .0371(18) -.0032(15) -.0010(14) -.0032(15)
C14 .0330(18) .0364(19) .0353(18) -.0017(15) .0001(14) .0005(15)
C15 .039(2) .0372(19) .0373(19) -.0028(16) .0040(15) -.0018(16)
C17 .050(3) .056(3) .108(4) -.012(2) .018(3) .003(3)
C18 .099(4) .052(3) .070(3) -.013(3) .036(3) .004(2)

loop_
_atom_type_symbol
_atom_type_description
_atom_type_scat_dispersion_real
_atom_type_scat_dispersion_imag
_atom_type_scat_source
Zn Zn .2839 1.4301 'International Tables Vol C Tables 4.2.6.8 and 6.1.1.4'
S S .1246 .1234 'International Tables Vol C Tables 4.2.6.8 and 6.1.1.4'
N N .0061 .0033 'International Tables Vol C Tables 4.2.6.8 and 6.1.1.4'
C C .0033 .0016 'International Tables Vol C Tables 4.2.6.8 and 6.1.1.4'
H H .0000 .0000 'International Tables Vol C Tables 4.2.6.8 and 6.1.1.4'

loop_
_geom_angle_atom_site_label_1
_geom_angle_atom_site_label_2
_geom_angle_atom_site_label_3
_geom_angle_site_symmetry_1
_geom_angle_site_symmetry_3
_geom_angle
N1 Zn N1 3_665 . 180
N1 Zn N2 3_665 3_665 90.79(11)
N1 Zn N2 . 3_665 89.21(11)
N1 Zn N2 3_665 . 89.21(11)
N1 Zn N2 . . 90.79(11)
N2 Zn N2 3_665 . 180
C9 S1 C6 . . 91.4(4)
C8 S1' C6 . . 92.3(6)
C18 S2 C15 . . 95.0(3)
C17 S2' C15 . . 101.2(7)
C4 N1 C1 . . 107.0(3)
C4 N1 Zn . . 126.2(2)
C1 N1 Zn . . 126.7(2)
C13 N2 C10 . . 105.8(3)
C13 N2 Zn . . 127.4(2)
C10 N2 Zn . . 125.8(2)
N1 C1 C14 . . 126.5(3)
N1 C1 C2 . . 109.2(3)
C14 C1 C2 . . 124.3(3)
C3 C2 C1 . . 107.2(3)
C2 C3 C4 . . 107.9(3)
N1 C4 C5 . . 125.6(3)
N1 C4 C3 . . 108.7(3)
C5 C4 C3 . . 125.7(3)
C10 C5 C4 . . 125.9(3)
C10 C5 C6 . . 116.9(3)
C4 C5 C6 . . 117.1(3)
C7' C6 C7 . . 105(2)
C7' C6 C5 . . 123.1(17)
C7 C6 C5 . . 130.4(13)
C7' C6 S1 . . 9.3(19)
C7 C6 S1 . . 109.7(13)
C5 C6 S1 . . 119.8(4)
C7' C6 S1' . . 113.8(18)
C7 C6 S1' . . 10.3(14)
C5 C6 S1' . . 122.9(5)
S1 C6 S1' . . 117.2(5)
C6 C7 C8 . . 113.5(18)
C6 C7' C9 . . 108(2)
C9 C8 C7 . . 106.7(10)
C9 C8 S1' . . 120.3(6)
C7 C8 S1' . . 15.1(11)
C8 C9 C7' . . 105.2(11)
C8 C9 S1 . . 118.1(4)
C7' C9 S1 . . 15.0(10)
N2 C10 C5 . . 125.3(3)
N2 C10 C11 . . 109.4(3)
C5 C10 C11 . . 125.1(3)
C12 C11 C10 . . 107.5(3)
C11 C12 C13 . . 106.7(3)
N2 C13 C14 . 3_665 125.1(3)
N2 C13 C12 . . 110.5(3)
C14 C13 C12 3_665 . 124.4(3)
C13 C14 C1 3_665 . 124.3(3)
C13 C14 C15 3_665 . 117.2(3)
C1 C14 C15 . . 118.5(3)
C16 C15 C16' . . 111.1(16)
C16 C15 C14 . . 127.9(7)
C16' C15 C14 . . 118.9(14)
C16 C15 S2' . . 7.2(10)
C16' C15 S2' . . 114.4(15)
C14 C15 S2' . . 126.1(5)
C16 C15 S2 . . 109.4(7)
C16' C15 S2 . . 15.7(12)
C14 C15 S2 . . 122.7(3)
S2' C15 S2 . . 110.7(5)
C15 C16 C17 . . 110.7(10)
C15 C16' C18 . . 96.2(19)
C18 C17 S2' . . 117.4(6)
C18 C17 C16 . . 110.3(7)
S2' C17 C16 . . 10.3(8)
C17 C18 S2 . . 114.4(4)
C17 C18 C16' . . 107.5(12)
S2 C18 C16' . . 14.9(10)

loop_
_geom_bond_atom_site_label_1
_geom_bond_atom_site_label_2
_geom_bond_site_symmetry_2
_geom_bond_distance
_geom_bond_publ_flag
Zn N1 3_665 1.998(3) ?
Zn N1 . 1.998(3) ?
Zn N2 3_665 2.043(3) ?
Zn N2 . 2.043(3) ?
S1 C9 . 1.642(10) ?
S1 C6 . 1.679(6) ?
S1' C8 . 1.577(13) ?
S1' C6 . 1.700(12) ?
S2 C18 . 1.625(6) ?
S2 C15 . 1.639(4) ?
S2' C17 . 1.465(14) ?
S2' C15 . 1.574(9) ?
N1 C4 . 1.363(4) ?
N1 C1 . 1.367(4) ?
N2 C13 . 1.352(4) ?
N2 C10 . 1.361(4) ?
C1 C14 . 1.395(5) ?
C1 C2 . 1.422(5) ?
C2 C3 . 1.335(5) ?
C3 C4 . 1.426(5) ?
C4 C5 . 1.403(5) ?
C5 C10 . 1.376(5) ?
C5 C6 . 1.465(5) ?
C6 C7' . 1.33(3) ?
C6 C7 . 1.39(3) ?
C7 C8 . 1.44(3) ?
C7' C9 . 1.61(4) ?
C8 C9 . 1.314(7) ?
C10 C11 . 1.439(5) ?
C11 C12 . 1.319(5) ?
C12 C13 . 1.434(5) ?
C13 C14 3_665 1.379(5) ?
C14 C13 3_665 1.379(5) ?
C14 C15 . 1.474(5) ?
C15 C16 . 1.391(14) ?
C15 C16' . 1.47(4) ?
C16 C17 . 1.466(17) ?
C16' C18 . 1.75(3) ?
C17 C18 . 1.291(8) ?
